data_4038664
loop_
_publ_author_name
'Hirakawa, Fumiya'
'Nakagawa, Hiroshi'
'Honda, Shunya'
'Ishida, Shintaro'
'Iwamoto, Takeaki'

_publ_section_title
;
 Trialkylphosphines Having a Bulky Phosphacyclopentane Backbone:
 Structural and Redox Properties Depending on the Exocyclic Alkyl Groups
 and EPR Observation of a Persistent Trialkylphosphine Radical Cation.
;
_journal_name_full 'The Journal of organic chemistry'
_journal_paper_doi 10.1021/acs.joc.0c01393
_journal_year 2020
_chemical_formula_moiety 'C26 H57 Ag F6 O P2 Si4'
_chemical_formula_sum 'C26 H57 Ag F6 O P2 Si4'
_chemical_formula_weight 781.88
_space_group_crystal_system monoclinic
_space_group_IT_number 14
_space_group_name_Hall '-P 2yn'
_space_group_name_H-M_alt 'P 1 21/n 1'
_atom_sites_solution_hydrogens mixed
_audit_creation_method SHELXL-2014/7
_cell_angle_alpha 90
_cell_angle_beta 95.7130(10)
_cell_angle_gamma 90
_cell_formula_units_Z 4
_cell_length_a 10.0857(5)
_cell_length_b 11.4481(5)
_cell_length_c 30.5231(14)
_cell_measurement_reflns_used 9672
_cell_measurement_temperature 100(2)
_cell_measurement_theta_max 29.03
_cell_measurement_theta_min 2.23
_cell_volume 3506.8(3)
_computing_cell_refinement 'Bruker SAINT'
_computing_data_collection 'Bruker APEX2'
_computing_data_reduction 'Bruker SAINT'
_computing_molecular_graphics 'Bruker SHELXTL'
_computing_publication_material 'Bruker SHELXTL'
_computing_structure_refinement 'SHELXL-2014 (Sheldrick 2014)'
_computing_structure_solution 'SHELXS-97 (Sheldrick 2008)'
_diffrn_ambient_temperature 100(2)
_diffrn_detector_area_resol_mean 8.333
_diffrn_measured_fraction_theta_full 1.000
_diffrn_measured_fraction_theta_max 1.000
_diffrn_measurement_device_type 'Bruker APEXII CCD area detector'
_diffrn_measurement_method 'phi and omega scans'
_diffrn_radiation_monochromator 'Bruker Helios multilayer confocal mirror'
_diffrn_radiation_source 'Bruker TXS fine-focus rotating anode'
_diffrn_radiation_type MoK\a
_diffrn_radiation_wavelength 0.71073
_diffrn_reflns_av_R_equivalents 0.0529
_diffrn_reflns_av_unetI/netI 0.0339
_diffrn_reflns_Laue_measured_fraction_full 1.000
_diffrn_reflns_Laue_measured_fraction_max 1.000
_diffrn_reflns_limit_h_max 13
_diffrn_reflns_limit_h_min -13
_diffrn_reflns_limit_k_max 14
_diffrn_reflns_limit_k_min -14
_diffrn_reflns_limit_l_max 39
_diffrn_reflns_limit_l_min -39
_diffrn_reflns_number 49697
_diffrn_reflns_point_group_measured_fraction_full 1.000
_diffrn_reflns_point_group_measured_fraction_max 1.000
_diffrn_reflns_theta_full 25.242
_diffrn_reflns_theta_max 27.498
_diffrn_reflns_theta_min 1.341
_exptl_absorpt_coefficient_mu 0.855
_exptl_absorpt_correction_T_max 0.7460
_exptl_absorpt_correction_T_min 0.6624
_exptl_absorpt_correction_type empirical
_exptl_absorpt_process_details 'SADABS Sheldrick 1996'
_exptl_crystal_colour colorless
_exptl_crystal_density_diffrn 1.481
_exptl_crystal_description plate
_exptl_crystal_F_000 1632
_exptl_crystal_size_max 0.100
_exptl_crystal_size_mid 0.050
_exptl_crystal_size_min 0.010
_refine_diff_density_max 0.483
_refine_diff_density_min -0.701
_refine_diff_density_rms 0.077
_refine_ls_extinction_method none
_refine_ls_goodness_of_fit_ref 1.056
_refine_ls_hydrogen_treatment mixed
_refine_ls_matrix_type full
_refine_ls_number_parameters 436
_refine_ls_number_reflns 8047
_refine_ls_number_restraints 0
_refine_ls_restrained_S_all 1.056
_refine_ls_R_factor_all 0.0413
_refine_ls_R_factor_gt 0.0315
_refine_ls_shift/su_max 0.002
_refine_ls_shift/su_mean 0.000
_refine_ls_structure_factor_coef Fsqd
_refine_ls_weighting_details 'w=1/[\s^2^(Fo^2^)+(0.0218P)^2^+3.7516P] where P=(Fo^2^+2Fc^2^)/3'
_refine_ls_weighting_scheme calc
_refine_ls_wR_factor_gt 0.0627
_refine_ls_wR_factor_ref 0.0667
_reflns_Friedel_coverage 0.000
_reflns_number_gt 6857
_reflns_number_total 8047
_reflns_threshold_expression 'I > 2\s(I)'
_cod_data_source_file jo0c01393_si_003.cif
_cod_data_source_block SNH126a_a_CCDC-1991939
_cod_original_sg_symbol_H-M 'P 21/n'
_cod_database_code 4038664
_shelx_shelxl_version_number 2014/7
_shelx_space_group_comment
;
The symmetry employed for this shelxl refinement is uniquely defined
by the following loop, which should always be used as a source of
symmetry information in preference to the above space-group names.
They are only intended as comments.
;
_shelx_estimated_absorpt_t_min 0.919
_shelx_estimated_absorpt_t_max 0.992

loop_
_space_group_symop_operation_xyz
'x, y, z'
'-x+1/2, y+1/2, -z+1/2'
'-x, -y, -z'
'x-1/2, -y-1/2, z-1/2'

loop_
_atom_site_label
_atom_site_type_symbol
_atom_site_fract_x
_atom_site_fract_y
_atom_site_fract_z
_atom_site_U_iso_or_equiv
_atom_site_adp_type
_atom_site_occupancy
_atom_site_site_symmetry_order
_atom_site_calc_flag
_atom_site_refinement_flags_posn
_atom_site_refinement_flags_adp
_atom_site_refinement_flags_occupancy
_atom_site_disorder_assembly
_atom_site_disorder_group
Ag01 Ag 0.48036(2) 0.26536(2) 0.32734(2) 0.01435(5) Uani 1 1 d . . . . .
P002 P 0.66794(5) 0.34202(5) 0.37148(2) 0.00958(11) Uani 1 1 d . . . . .
Si03 Si 0.60291(6) 0.10745(6) 0.41625(2) 0.01296(13) Uani 1 1 d . . . . .
Si04 Si 0.90287(6) 0.16858(6) 0.43045(2) 0.01313(13) Uani 1 1 d . . . . .
Si05 Si 0.46161(6) 0.54780(6) 0.38209(2) 0.01513(13) Uani 1 1 d . . . . .
Si06 Si 0.75706(7) 0.58828(6) 0.42513(2) 0.01615(14) Uani 1 1 d . . . . .
P007 P 0.34775(7) 0.38937(6) 0.18766(2) 0.02448(15) Uani 1 1 d . . . . .
O1 O 0.32631(19) 0.17958(19) 0.28543(7) 0.0254(4) Uani 1 1 d . . . . .
H56 H 0.321(4) 0.200(3) 0.2602(12) 0.050(12) Uiso 1 1 d . . . . .
F3 F 0.5018(12) 0.3677(18) 0.1898(5) 0.054(3) Uani 0.53(4) 1 d . . P A 1
C00F C 0.7263(2) 0.23866(19) 0.41860(7) 0.0116(4) Uani 1 1 d . . . . .
C00G C 0.8209(2) 0.3249(2) 0.23378(7) 0.0177(5) Uani 1 1 d . . . . .
H1 H 0.7384 0.2808 0.2245 0.021 Uiso 1 1 calc R U . . .
H2 H 0.8730 0.3320 0.2081 0.021 Uiso 1 1 calc R U . . .
C00H C 0.7854(2) 0.4465(2) 0.24988(7) 0.0149(5) Uani 1 1 d . . . . .
H3 H 0.7314 0.4890 0.2256 0.018 Uiso 1 1 calc R U . . .
C00I C 0.6257(2) 0.47122(19) 0.40572(7) 0.0119(4) Uani 1 1 d . . . . .
C00J C 0.7043(2) 0.4352(2) 0.28954(7) 0.0134(4) Uani 1 1 d . . . . .
H4 H 0.6203 0.3931 0.2806 0.016 Uiso 1 1 calc R U . . .
H5 H 0.6813 0.5140 0.2998 0.016 Uiso 1 1 calc R U . . .
C00K C 0.6997(2) 0.3133(2) 0.46000(7) 0.0144(5) Uani 1 1 d . . . . .
H6 H 0.6721 0.2614 0.4834 0.017 Uiso 1 1 calc R U . . .
H7 H 0.7824 0.3540 0.4716 0.017 Uiso 1 1 calc R U . . .
C00L C 0.8198(2) 0.2472(2) 0.31038(7) 0.0152(5) Uani 1 1 d . . . . .
H8 H 0.8714 0.2031 0.3342 0.018 Uiso 1 1 calc R U . . .
H9 H 0.7373 0.2031 0.3013 0.018 Uiso 1 1 calc R U . . .
C00M C 0.7838(2) 0.36858(19) 0.32752(7) 0.0114(4) Uani 1 1 d . . . . .
C00N C 0.5904(2) 0.4025(2) 0.44735(7) 0.0142(5) Uani 1 1 d . . . . .
H10 H 0.5829 0.4573 0.4721 0.017 Uiso 1 1 calc R U . . .
H11 H 0.5038 0.3622 0.4409 0.017 Uiso 1 1 calc R U . . .
C00O C 0.9027(2) 0.2595(2) 0.27093(7) 0.0175(5) Uani 1 1 d . . . . .
H12 H 0.9262 0.1802 0.2604 0.021 Uiso 1 1 calc R U . . .
C00P C 0.9943(2) 0.4493(2) 0.30061(8) 0.0178(5) Uani 1 1 d . . . . .
H13 H 1.0779 0.4937 0.3097 0.021 Uiso 1 1 calc R U . . .
C00Q C 0.9135(2) 0.5150(2) 0.26331(8) 0.0170(5) Uani 1 1 d . . . . .
H14 H 0.9663 0.5228 0.2378 0.020 Uiso 1 1 calc R U . . .
H15 H 0.8913 0.5943 0.2733 0.020 Uiso 1 1 calc R U . . .
C00R C 0.9202(2) 0.0223(2) 0.40449(8) 0.0201(5) Uani 1 1 d . . . . .
H16 H 0.9099 0.0305 0.3724 0.030 Uiso 1 1 calc R U . . .
H17 H 0.8513 -0.0304 0.4135 0.030 Uiso 1 1 calc R U . . .
H18 H 1.0084 -0.0100 0.4140 0.030 Uiso 1 1 calc R U . . .
C00S C 0.4258(2) 0.1472(2) 0.42353(8) 0.0194(5) Uani 1 1 d . . . . .
H19 H 0.3927 0.2028 0.4006 0.029 Uiso 1 1 calc R U . . .
H20 H 0.4218 0.1829 0.4526 0.029 Uiso 1 1 calc R U . . .
H21 H 0.3704 0.0767 0.4212 0.029 Uiso 1 1 calc R U . . .
C00T C 0.9115(2) 0.4390(2) 0.34023(7) 0.0150(5) Uani 1 1 d . . . . .
H22 H 0.9650 0.3999 0.3649 0.018 Uiso 1 1 calc R U . . .
H23 H 0.8878 0.5180 0.3501 0.018 Uiso 1 1 calc R U . . .
C00U C 1.0577(2) 0.2444(2) 0.41666(8) 0.0213(5) Uani 1 1 d . . . . .
H24 H 1.1359 0.2043 0.4312 0.032 Uiso 1 1 calc R U . . .
H25 H 1.0567 0.3256 0.4268 0.032 Uiso 1 1 calc R U . . .
H26 H 1.0616 0.2430 0.3847 0.032 Uiso 1 1 calc R U . . .
C00V C 0.6432(2) 0.0050(2) 0.46406(8) 0.0209(5) Uani 1 1 d . . . . .
H27 H 0.5803 -0.0605 0.4618 0.031 Uiso 1 1 calc R U . . .
H28 H 0.6361 0.0470 0.4917 0.031 Uiso 1 1 calc R U . . .
H29 H 0.7341 -0.0248 0.4635 0.031 Uiso 1 1 calc R U . . .
C00W C 0.6000(2) 0.0214(2) 0.36391(8) 0.0186(5) Uani 1 1 d . . . . .
H30 H 0.5089 0.0193 0.3494 0.028 Uiso 1 1 calc R U . . .
H31 H 0.6306 -0.0584 0.3707 0.028 Uiso 1 1 calc R U . . .
H32 H 0.6590 0.0584 0.3443 0.028 Uiso 1 1 calc R U . . .
C00X C 0.9341(2) 0.5401(2) 0.44040(8) 0.0221(5) Uani 1 1 d . . . . .
H33 H 0.9870 0.5552 0.4158 0.033 Uiso 1 1 calc R U . . .
H34 H 0.9356 0.4563 0.4470 0.033 Uiso 1 1 calc R U . . .
H35 H 0.9718 0.5835 0.4664 0.033 Uiso 1 1 calc R U . . .
C00Y C 0.9327(2) 0.1536(2) 0.49213(8) 0.0201(5) Uani 1 1 d . . . . .
H36 H 1.0131 0.1067 0.4998 0.030 Uiso 1 1 calc R U . . .
H37 H 0.8561 0.1149 0.5032 0.030 Uiso 1 1 calc R U . . .
H38 H 0.9446 0.2312 0.5055 0.030 Uiso 1 1 calc R U . . .
C00Z C 0.4575(3) 0.6046(2) 0.32491(8) 0.0237(6) Uani 1 1 d . . . . .
H39 H 0.3769 0.6517 0.3181 0.036 Uiso 1 1 calc R U . . .
H40 H 0.4570 0.5390 0.3043 0.036 Uiso 1 1 calc R U . . .
H41 H 0.5363 0.6531 0.3223 0.036 Uiso 1 1 calc R U . . .
C010 C 1.0303(2) 0.3277(2) 0.28504(8) 0.0211(5) Uani 1 1 d . . . . .
H42 H 1.0833 0.2857 0.3092 0.025 Uiso 1 1 calc R U . . .
H43 H 1.0849 0.3344 0.2599 0.025 Uiso 1 1 calc R U . . .
C011 C 0.3117(2) 0.4504(2) 0.38336(9) 0.0258(6) Uani 1 1 d . . . . .
H44 H 0.2304 0.4963 0.3761 0.039 Uiso 1 1 calc R U . . .
H45 H 0.3106 0.4168 0.4129 0.039 Uiso 1 1 calc R U . . .
H46 H 0.3159 0.3874 0.3618 0.039 Uiso 1 1 calc R U . . .
C012 C 0.4197(3) 0.6734(2) 0.41790(9) 0.0273(6) Uani 1 1 d . . . . .
H47 H 0.4902 0.7324 0.4185 0.041 Uiso 1 1 calc R U . . .
H48 H 0.4121 0.6451 0.4479 0.041 Uiso 1 1 calc R U . . .
H49 H 0.3348 0.7081 0.4060 0.041 Uiso 1 1 calc R U . . .
C013 C 0.7612(3) 0.7097(2) 0.38445(9) 0.0257(6) Uani 1 1 d . . . . .
H50 H 0.6793 0.7559 0.3842 0.039 Uiso 1 1 calc R U . . .
H51 H 0.7681 0.6772 0.3551 0.039 Uiso 1 1 calc R U . . .
H52 H 0.8384 0.7599 0.3928 0.039 Uiso 1 1 calc R U . . .
C014 C 0.7138(3) 0.6505(2) 0.47906(9) 0.0286(6) Uani 1 1 d . . . . .
H53 H 0.7655 0.7218 0.4858 0.043 Uiso 1 1 calc R U . . .
H54 H 0.7350 0.5931 0.5025 0.043 Uiso 1 1 calc R U . . .
H55 H 0.6184 0.6688 0.4769 0.043 Uiso 1 1 calc R U . . .
F8 F 0.1962(18) 0.418(3) 0.1907(7) 0.068(5) Uani 0.47(4) 1 d . . P A 2
F9 F 0.1884(15) 0.3822(11) 0.1820(6) 0.051(3) Uani 0.53(4) 1 d . . P A 1
F10 F 0.342(3) 0.525(2) 0.1754(8) 0.071(5) Uani 0.47(4) 1 d . . P A 2
F11 F 0.346(2) 0.4223(19) 0.2349(8) 0.091(5) Uani 0.47(4) 1 d . . P A 2
F12 F 0.370(2) 0.5255(16) 0.1802(6) 0.060(4) Uani 0.53(4) 1 d . . P A 1
F13 F 0.341(3) 0.357(2) 0.1331(7) 0.034(2) Uani 0.47(4) 1 d . . P A 2
F14 F 0.323(2) 0.2544(17) 0.1981(6) 0.046(4) Uani 0.47(4) 1 d . . P A 2
F15 F 0.335(3) 0.369(2) 0.1411(7) 0.048(4) Uani 0.53(4) 1 d . . P A 1
F16 F 0.3642(11) 0.4085(10) 0.2426(4) 0.035(2) Uani 0.53(4) 1 d . . P A 1
F17 F 0.3490(16) 0.2528(14) 0.1989(6) 0.039(3) Uani 0.53(4) 1 d . . P A 1
F18 F 0.5030(14) 0.394(2) 0.1909(4) 0.050(3) Uani 0.47(4) 1 d . . P A 2
H57 H 0.282(4) 0.127(3) 0.2921(12) 0.050(12) Uiso 1 1 d . . . . .

loop_
_atom_site_aniso_label
_atom_site_aniso_U_11
_atom_site_aniso_U_22
_atom_site_aniso_U_33
_atom_site_aniso_U_23
_atom_site_aniso_U_13
_atom_site_aniso_U_12
Ag01 0.01120(8) 0.01745(9) 0.01427(9) -0.00076(7) 0.00069(6) -0.00193(7)
P002 0.0092(2) 0.0110(3) 0.0087(3) 0.0002(2) 0.0020(2) 0.0004(2)
Si03 0.0128(3) 0.0125(3) 0.0142(3) 0.0017(2) 0.0037(2) -0.0008(2)
Si04 0.0110(3) 0.0134(3) 0.0149(3) 0.0021(2) 0.0009(2) 0.0023(2)
Si05 0.0156(3) 0.0165(3) 0.0137(3) 0.0011(2) 0.0033(2) 0.0064(3)
Si06 0.0218(3) 0.0133(3) 0.0133(3) -0.0026(2) 0.0011(2) -0.0011(3)
P007 0.0188(3) 0.0260(4) 0.0292(4) -0.0002(3) 0.0055(3) -0.0038(3)
O1 0.0199(9) 0.0316(12) 0.0237(11) 0.0010(9) -0.0024(8) -0.0085(8)
F3 0.013(4) 0.067(7) 0.083(6) -0.001(4) 0.007(3) 0.007(4)
C00F 0.0118(10) 0.0136(11) 0.0097(10) 0.0011(8) 0.0028(8) 0.0020(8)
C00G 0.0228(12) 0.0201(13) 0.0112(11) -0.0025(9) 0.0077(9) -0.0016(10)
C00H 0.0159(11) 0.0187(12) 0.0103(11) 0.0035(9) 0.0023(9) -0.0012(9)
C00I 0.0151(11) 0.0107(11) 0.0103(10) 0.0001(8) 0.0027(8) 0.0017(8)
C00J 0.0131(11) 0.0149(12) 0.0122(11) 0.0009(9) 0.0024(8) 0.0009(9)
C00K 0.0190(11) 0.0143(11) 0.0099(10) 0.0012(8) 0.0017(9) 0.0013(9)
C00L 0.0183(11) 0.0141(12) 0.0142(11) -0.0003(9) 0.0060(9) 0.0008(9)
C00M 0.0119(10) 0.0147(11) 0.0080(10) 0.0003(8) 0.0031(8) 0.0007(8)
C00N 0.0180(11) 0.0130(11) 0.0121(11) 0.0022(8) 0.0048(9) 0.0022(9)
C00O 0.0232(12) 0.0164(12) 0.0150(11) 0.0004(9) 0.0114(9) 0.0058(10)
C00P 0.0103(10) 0.0250(13) 0.0183(12) 0.0040(10) 0.0015(9) -0.0027(9)
C00Q 0.0179(11) 0.0185(12) 0.0150(11) 0.0038(9) 0.0039(9) -0.0018(9)
C00R 0.0205(12) 0.0189(13) 0.0216(13) 0.0002(10) 0.0055(10) 0.0047(10)
C00S 0.0140(11) 0.0228(13) 0.0224(13) 0.0033(10) 0.0068(9) -0.0022(10)
C00T 0.0126(11) 0.0188(12) 0.0135(11) 0.0022(9) 0.0008(9) -0.0013(9)
C00U 0.0120(11) 0.0264(14) 0.0251(13) 0.0077(10) 0.0002(9) 0.0027(10)
C00V 0.0223(13) 0.0196(13) 0.0216(13) 0.0056(10) 0.0056(10) 0.0000(10)
C00W 0.0224(12) 0.0139(12) 0.0192(12) 0.0003(9) 0.0012(10) -0.0019(10)
C00X 0.0232(13) 0.0226(13) 0.0192(13) -0.0034(10) -0.0042(10) -0.0043(10)
C00Y 0.0179(12) 0.0212(13) 0.0203(12) 0.0041(10) -0.0027(10) 0.0022(10)
C00Z 0.0260(14) 0.0271(14) 0.0185(13) 0.0041(11) 0.0049(10) 0.0133(11)
C010 0.0155(12) 0.0307(15) 0.0184(12) 0.0069(10) 0.0086(9) 0.0081(10)
C011 0.0117(11) 0.0333(15) 0.0326(15) 0.0035(12) 0.0032(10) 0.0063(11)
C012 0.0313(15) 0.0275(15) 0.0241(14) -0.0014(11) 0.0073(11) 0.0141(12)
C013 0.0322(14) 0.0158(13) 0.0293(14) 0.0011(10) 0.0040(11) -0.0017(11)
C014 0.0353(15) 0.0280(15) 0.0222(14) -0.0118(11) 0.0013(11) -0.0019(12)
F8 0.027(5) 0.119(13) 0.061(6) 0.046(8) 0.022(4) 0.034(7)
F9 0.018(2) 0.047(4) 0.090(7) 0.018(3) 0.014(3) 0.001(3)
F10 0.070(7) 0.028(6) 0.127(13) 0.021(6) 0.067(7) 0.012(4)
F11 0.152(13) 0.094(9) 0.032(6) -0.023(5) 0.036(7) -0.077(8)
F12 0.108(11) 0.023(5) 0.057(5) -0.003(3) 0.040(5) -0.007(6)
F13 0.050(4) 0.045(4) 0.006(6) -0.006(4) 0.004(4) -0.020(3)
F14 0.063(8) 0.036(7) 0.034(5) 0.000(4) -0.011(5) -0.036(6)
F15 0.062(5) 0.070(7) 0.013(7) -0.007(4) 0.007(5) -0.031(5)
F16 0.057(4) 0.031(3) 0.018(3) -0.004(2) 0.002(3) -0.007(3)
F17 0.037(4) 0.032(5) 0.049(6) 0.015(4) 0.016(4) 0.005(4)
F18 0.029(5) 0.081(9) 0.038(5) 0.020(4) -0.010(3) -0.033(5)

loop_
_atom_type_symbol
_atom_type_description
_atom_type_scat_dispersion_real
_atom_type_scat_dispersion_imag
_atom_type_scat_source
C C 0.0033 0.0016 'International Tables Vol C Tables 4.2.6.8 and 6.1.1.4'
H H 0.0000 0.0000 'International Tables Vol C Tables 4.2.6.8 and 6.1.1.4'
Si Si 0.0817 0.0704 'International Tables Vol C Tables 4.2.6.8 and 6.1.1.4'
P P 0.1023 0.0942 'International Tables Vol C Tables 4.2.6.8 and 6.1.1.4'
Ag Ag -0.8971 1.1015 'International Tables Vol C Tables 4.2.6.8 and 6.1.1.4'
F F 0.0171 0.0103 'International Tables Vol C Tables 4.2.6.8 and 6.1.1.4'
O O 0.0106 0.0060 'International Tables Vol C Tables 4.2.6.8 and 6.1.1.4'

loop_
_geom_angle_atom_site_label_1
_geom_angle_atom_site_label_2
_geom_angle_atom_site_label_3
_geom_angle
_geom_angle_site_symmetry_1
_geom_angle_site_symmetry_3
_geom_angle_publ_flag
O1 Ag01 P002 173.16(6) . . ?
C00I P002 C00M 117.23(10) . . ?
C00I P002 C00F 97.96(9) . . ?
C00M P002 C00F 117.94(10) . . ?
C00I P002 Ag01 113.13(7) . . ?
C00M P002 Ag01 99.81(7) . . ?
C00F P002 Ag01 111.48(7) . . ?
C00W Si03 C00S 107.10(11) . . ?
C00W Si03 C00V 108.47(11) . . ?
C00S Si03 C00V 101.15(11) . . ?
C00W Si03 C00F 113.11(10) . . ?
C00S Si03 C00F 114.88(10) . . ?
C00V Si03 C00F 111.32(10) . . ?
C00R Si04 C00U 101.84(11) . . ?
C00R Si04 C00Y 109.24(11) . . ?
C00U Si04 C00Y 102.31(11) . . ?
C00R Si04 C00F 114.29(11) . . ?
C00U Si04 C00F 122.25(10) . . ?
C00Y Si04 C00F 105.93(10) . . ?
C00Z Si05 C012 107.04(12) . . ?
C00Z Si05 C011 106.46(12) . . ?
C012 Si05 C011 102.33(13) . . ?
C00Z Si05 C00I 116.36(10) . . ?
C012 Si05 C00I 111.18(11) . . ?
C011 Si05 C00I 112.38(11) . . ?
C013 Si06 C00X 107.43(12) . . ?
C013 Si06 C014 108.79(13) . . ?
C00X Si06 C014 101.00(12) . . ?
C013 Si06 C00I 111.84(11) . . ?
C00X Si06 C00I 118.44(11) . . ?
C014 Si06 C00I 108.54(11) . . ?
F11 P007 F18 92.3(9) . . ?
F15 P007 F3 90.3(13) . . ?
F11 P007 F8 77.6(17) . . ?
F18 P007 F8 164.4(19) . . ?
F15 P007 F12 91.0(12) . . ?
F3 P007 F12 90.5(10) . . ?
F15 P007 F17 92.9(12) . . ?
F3 P007 F17 81.4(10) . . ?
F12 P007 F17 171.0(12) . . ?
F11 P007 F10 88.7(10) . . ?
F18 P007 F10 89.9(11) . . ?
F8 P007 F10 78.2(15) . . ?
F11 P007 F14 92.0(10) . . ?
F18 P007 F14 101.2(14) . . ?
F8 P007 F14 91.2(9) . . ?
F10 P007 F14 168.9(14) . . ?
F15 P007 F9 84.0(14) . . ?
F3 P007 F9 167.4(10) . . ?
F12 P007 F9 100.8(11) . . ?
F17 P007 F9 87.7(7) . . ?
F15 P007 F16 178.0(11) . . ?
F3 P007 F16 88.9(6) . . ?
F12 P007 F16 90.8(7) . . ?
F17 P007 F16 85.1(7) . . ?
F9 P007 F16 96.4(8) . . ?
F11 P007 F13 176.4(14) . . ?
F18 P007 F13 90.5(11) . . ?
F8 P007 F13 99.2(14) . . ?
F10 P007 F13 89.1(12) . . ?
F14 P007 F13 89.7(11) . . ?
C00K C00F P002 101.79(14) . . ?
C00K C00F Si03 106.82(14) . . ?
P002 C00F Si03 107.59(10) . . ?
C00K C00F Si04 107.48(14) . . ?
P002 C00F Si04 126.92(11) . . ?
Si03 C00F Si04 104.92(11) . . ?
C00O C00G C00H 109.45(18) . . ?
C00Q C00H C00G 109.48(19) . . ?
C00Q C00H C00J 109.51(18) . . ?
C00G C00H C00J 109.66(18) . . ?
C00N C00I P002 97.92(14) . . ?
C00N C00I Si06 107.67(15) . . ?
P002 C00I Si06 121.84(12) . . ?
C00N C00I Si05 105.87(14) . . ?
P002 C00I Si05 112.27(11) . . ?
Si06 C00I Si05 109.41(11) . . ?
C00H C00J C00M 110.93(18) . . ?
C00N C00K C00F 109.76(18) . . ?
C00O C00L C00M 110.37(18) . . ?
C00T C00M C00L 109.82(18) . . ?
C00T C00M C00J 106.84(18) . . ?
C00L C00M C00J 108.24(17) . . ?
C00T C00M P002 117.86(15) . . ?
C00L C00M P002 106.23(14) . . ?
C00J C00M P002 107.53(14) . . ?
C00K C00N C00I 108.99(18) . . ?
C00G C00O C010 109.61(19) . . ?
C00G C00O C00L 109.27(19) . . ?
C010 C00O C00L 109.49(19) . . ?
C010 C00P C00Q 110.0(2) . . ?
C010 C00P C00T 109.83(19) . . ?
C00Q C00P C00T 109.36(19) . . ?
C00P C00Q C00H 108.69(19) . . ?
C00M C00T C00P 110.37(18) . . ?
C00P C010 C00O 109.44(19) . . ?

loop_
_geom_bond_atom_site_label_1
_geom_bond_atom_site_label_2
_geom_bond_distance
_geom_bond_site_symmetry_2
_geom_bond_publ_flag
Ag01 O1 2.1491(19) . ?
Ag01 P002 2.3784(6) . ?
P002 C00I 1.884(2) . ?
P002 C00M 1.890(2) . ?
P002 C00F 1.910(2) . ?
Si03 C00W 1.874(2) . ?
Si03 C00S 1.878(2) . ?
Si03 C00V 1.885(2) . ?
Si03 C00F 1.947(2) . ?
Si04 C00R 1.868(2) . ?
Si04 C00U 1.871(2) . ?
Si04 C00Y 1.885(2) . ?
Si04 C00F 1.954(2) . ?
Si05 C00Z 1.859(2) . ?
Si05 C012 1.879(3) . ?
Si05 C011 1.883(3) . ?
Si05 C00I 1.947(2) . ?
Si06 C013 1.867(3) . ?
Si06 C00X 1.883(3) . ?
Si06 C014 1.884(3) . ?
Si06 C00I 1.936(2) . ?
P007 F15 1.43(2) . ?
P007 F11 1.492(19) . ?
P007 F18 1.560(14) . ?
P007 F3 1.569(11) . ?
P007 F8 1.575(16) . ?
P007 F12 1.59(2) . ?
P007 F17 1.600(17) . ?
P007 F10 1.60(2) . ?
P007 F14 1.60(2) . ?
P007 F9 1.602(14) . ?
P007 F16 1.683(11) . ?
P007 F13 1.70(2) . ?
C00F C00K 1.571(3) . ?
C00G C00O 1.530(3) . ?
C00G C00H 1.531(3) . ?
C00H C00Q 1.531(3) . ?
C00H C00J 1.532(3) . ?
C00I C00N 1.566(3) . ?
C00J C00M 1.544(3) . ?
C00K C00N 1.524(3) . ?
C00L C00O 1.539(3) . ?
C00L C00M 1.541(3) . ?
C00M C00T 1.536(3) . ?
C00O C010 1.530(3) . ?
C00P C010 1.527(4) . ?
C00P C00Q 1.530(3) . ?
C00P C00T 1.541(3) . ?

loop_
_geom_torsion_atom_site_label_1
_geom_torsion_atom_site_label_2
_geom_torsion_atom_site_label_3
_geom_torsion_atom_site_label_4
_geom_torsion
_geom_torsion_site_symmetry_1
_geom_torsion_site_symmetry_2
_geom_torsion_site_symmetry_3
_geom_torsion_site_symmetry_4
_geom_torsion_publ_flag
C00O C00G C00H C00Q 60.5(2) . . . . ?
C00O C00G C00H C00J -59.7(2) . . . . ?
C00M P002 C00I C00N -155.41(13) . . . . ?
C00F P002 C00I C00N -28.26(15) . . . . ?
Ag01 P002 C00I C00N 89.24(13) . . . . ?
C00M P002 C00I Si06 -38.85(17) . . . . ?
C00F P002 C00I Si06 88.30(14) . . . . ?
Ag01 P002 C00I Si06 -154.20(9) . . . . ?
C00M P002 C00I Si05 93.77(13) . . . . ?
C00F P002 C00I Si05 -139.08(11) . . . . ?
Ag01 P002 C00I Si05 -21.58(13) . . . . ?
C00Q C00H C00J C00M -60.9(2) . . . . ?
C00G C00H C00J C00M 59.3(2) . . . . ?
P002 C00F C00K C00N 24.8(2) . . . . ?
Si03 C00F C00K C00N -87.85(19) . . . . ?
Si04 C00F C00K C00N 159.99(15) . . . . ?
C00O C00L C00M C00T -57.4(2) . . . . ?
C00O C00L C00M C00J 58.9(2) . . . . ?
C00O C00L C00M P002 174.13(15) . . . . ?
C00H C00J C00M C00T 59.9(2) . . . . ?
C00H C00J C00M C00L -58.3(2) . . . . ?
C00H C00J C00M P002 -172.68(15) . . . . ?
C00I P002 C00M C00T 47.0(2) . . . . ?
C00F P002 C00M C00T -69.65(19) . . . . ?
Ag01 P002 C00M C00T 169.53(15) . . . . ?
C00I P002 C00M C00L 170.62(14) . . . . ?
C00F P002 C00M C00L 53.93(18) . . . . ?
Ag01 P002 C00M C00L -66.88(14) . . . . ?
C00I P002 C00M C00J -73.68(17) . . . . ?
C00F P002 C00M C00J 169.64(14) . . . . ?
Ag01 P002 C00M C00J 48.82(15) . . . . ?
C00F C00K C00N C00I -50.9(2) . . . . ?
P002 C00I C00N C00K 47.87(19) . . . . ?
Si06 C00I C00N C00K -79.24(19) . . . . ?
Si05 C00I C00N C00K 163.81(15) . . . . ?
C00H C00G C00O C010 -59.6(2) . . . . ?
C00H C00G C00O C00L 60.4(2) . . . . ?
C00M C00L C00O C00G -60.8(2) . . . . ?
C00M C00L C00O C010 59.3(2) . . . . ?
C010 C00P C00Q C00H 60.5(2) . . . . ?
C00T C00P C00Q C00H -60.2(2) . . . . ?
C00G C00H C00Q C00P -60.5(2) . . . . ?
C00J C00H C00Q C00P 59.7(2) . . . . ?
C00L C00M C00T C00P 57.0(2) . . . . ?
C00J C00M C00T C00P -60.2(2) . . . . ?
P002 C00M C00T C00P 178.78(15) . . . . ?
C010 C00P C00T C00M -58.9(2) . . . . ?
C00Q C00P C00T C00M 61.9(2) . . . . ?
C00Q C00P C010 C00O -60.0(2) . . . . ?
C00T C00P C010 C00O 60.4(2) . . . . ?
C00G C00O C010 C00P 59.2(2) . . . . ?
C00L C00O C010 C00P -60.6(2) . . . . ?
